data_4132618
loop_
_publ_author_name
'Tanushi, Akira'
'Radosevich, Alexander T.'

_publ_section_title
;
 Insertion of a Nontrigonal Phosphorus Ligand into a Transition
 Metal-Hydride: Direct Access to a Metallohydrophosphorane.
;
_journal_issue 26
_journal_name_full 'Journal of the American Chemical Society'
_journal_page_first 8114
_journal_page_last 8118
_journal_paper_doi 10.1021/jacs.8b05156
_journal_volume 140
_journal_year 2018
_chemical_formula_sum 'C41 H33 Cl4 N5 P2 Ru'
_chemical_formula_weight 900.53
_space_group_crystal_system monoclinic
_space_group_IT_number 14
_space_group_name_Hall '-P 2yn'
_space_group_name_H-M_alt 'P 1 21/n 1'
_atom_sites_solution_hydrogens geom
_atom_sites_solution_primary direct
_atom_sites_solution_secondary difmap
_audit_creation_method SHELXL-2016/6
_cell_angle_alpha 90
_cell_angle_beta 92.1539(11)
_cell_angle_gamma 90
_cell_formula_units_Z 4
_cell_length_a 11.4147(3)
_cell_length_b 24.3387(8)
_cell_length_c 13.5456(4)
_cell_measurement_reflns_used 9911
_cell_measurement_temperature 100(2)
_cell_measurement_theta_max 37.57
_cell_measurement_theta_min 2.52
_cell_volume 3760.57(19)
_computing_cell_refinement 'SAINT 8.38A (Bruker-AXS, 2017)'
_computing_data_collection 'APEX3 v2017.3.0 (Bruker-AXS, 2017)'
_computing_data_reduction 'SAINT 8.38A (Bruker-AXS, 2017)'
_computing_structure_refinement 'SHELXL-2015 (Sheldrick, 2015)'
_computing_structure_solution 'SHELXT-2015 (Sheldrick, 2015)'
_diffrn_ambient_temperature 100(2)
_diffrn_detector_area_resol_mean 7.4
_diffrn_measured_fraction_theta_full 0.998
_diffrn_measured_fraction_theta_max 0.997
_diffrn_measurement_device_type 'Bruker Photon2 CPAD'
_diffrn_measurement_method '\f and \w scans'
_diffrn_radiation_monochromator 'Incoatec I\mS multilayer optics'
_diffrn_radiation_type MoK\a
_diffrn_radiation_wavelength 0.71073
_diffrn_reflns_av_R_equivalents 0.0490
_diffrn_reflns_av_unetI/netI 0.0277
_diffrn_reflns_Laue_measured_fraction_full 0.998
_diffrn_reflns_Laue_measured_fraction_max 0.997
_diffrn_reflns_limit_h_max 19
_diffrn_reflns_limit_h_min -19
_diffrn_reflns_limit_k_max 41
_diffrn_reflns_limit_k_min -41
_diffrn_reflns_limit_l_max 23
_diffrn_reflns_limit_l_min -22
_diffrn_reflns_number 216705
_diffrn_reflns_point_group_measured_fraction_full 0.998
_diffrn_reflns_point_group_measured_fraction_max 0.997
_diffrn_reflns_theta_full 25.242
_diffrn_reflns_theta_max 37.815
_diffrn_reflns_theta_min 2.838
_diffrn_source 'I\mS micro-focus sealed tube, multilayer optics'
_exptl_absorpt_coefficient_mu 0.826
_exptl_absorpt_correction_T_max 0.7474
_exptl_absorpt_correction_T_min 0.6688
_exptl_absorpt_correction_type multi-scan
_exptl_absorpt_process_details
; 
 SADABS 2016/2: Krause, L., Herbst-Irmer, R., Sheldrick G.M. & Stalke D., 
 J. Appl. Cryst. 48 (2015) 3-10 
;
_exptl_crystal_colour yellow
_exptl_crystal_density_diffrn 1.591
_exptl_crystal_description blade
_exptl_crystal_F_000 1824
_exptl_crystal_size_max 0.230
_exptl_crystal_size_mid 0.160
_exptl_crystal_size_min 0.060
_refine_diff_density_max 0.621
_refine_diff_density_min -0.960
_refine_diff_density_rms 0.088
_refine_ls_extinction_method none
_refine_ls_goodness_of_fit_ref 1.041
_refine_ls_hydrogen_treatment constr
_refine_ls_matrix_type full
_refine_ls_number_parameters 497
_refine_ls_number_reflns 20154
_refine_ls_number_restraints 0
_refine_ls_restrained_S_all 1.041
_refine_ls_R_factor_all 0.0399
_refine_ls_R_factor_gt 0.0278
_refine_ls_shift/su_max 0.046
_refine_ls_shift/su_mean 0.002
_refine_ls_structure_factor_coef Fsqd
_refine_ls_weighting_details 'w=1/[\s^2^(Fo^2^)+(0.0355P)^2^+1.2889P] where P=(Fo^2^+2Fc^2^)/3'
_refine_ls_weighting_scheme calc
_refine_ls_wR_factor_gt 0.0666
_refine_ls_wR_factor_ref 0.0722
_reflns_Friedel_coverage 0.000
_reflns_number_gt 16978
_reflns_number_total 20154
_reflns_threshold_expression 'I > 2\s(I)'
_cod_data_source_file ja8b05156_si_003.cif
_cod_data_source_block RuCl2_8
_cod_original_sg_symbol_H-M 'P 21/n'
_cod_database_code 4132618
_shelx_shelxl_version_number 2016/6
_shelx_space_group_comment
; 
The symmetry employed for this shelxl refinement is uniquely defined 
by the following loop, which should always be used as a source of 
symmetry information in preference to the above space-group names. 
They are only intended as comments. 
;
_shelx_estimated_absorpt_t_min 0.833
_shelx_estimated_absorpt_t_max 0.952

loop_
_space_group_symop_operation_xyz
'x, y, z'
'-x+1/2, y+1/2, -z+1/2'
'-x, -y, -z'
'x-1/2, -y-1/2, z-1/2'

loop_
_atom_site_label
_atom_site_type_symbol
_atom_site_fract_x
_atom_site_fract_y
_atom_site_fract_z
_atom_site_U_iso_or_equiv
_atom_site_adp_type
_atom_site_occupancy
_atom_site_site_symmetry_order
_atom_site_calc_flag
_atom_site_refinement_flags_posn
_atom_site_refinement_flags_adp
_atom_site_refinement_flags_occupancy
_atom_site_disorder_assembly
_atom_site_disorder_group
Ru1 Ru 0.60544(2) 0.32341(2) 0.39994(2) 0.00803(2) Uani 1 1 d . . . . .
Cl1 Cl 0.61167(2) 0.27114(2) 0.24275(2) 0.01127(4) Uani 1 1 d . . . . .
Cl2 Cl 0.43464(2) 0.37418(2) 0.33891(2) 0.01331(4) Uani 1 1 d . . . . .
P1 P 0.59745(2) 0.35282(2) 0.54733(2) 0.00967(4) Uani 1 1 d . . . . .
N1 N 0.59735(7) 0.40814(4) 0.62499(6) 0.01242(14) Uani 1 1 d . . . . .
N2 N 0.46766(7) 0.32905(4) 0.59046(6) 0.01161(14) Uani 1 1 d . . . . .
N3 N 0.72027(8) 0.32592(4) 0.60814(6) 0.01234(14) Uani 1 1 d . . . . .
C21 C 0.49660(9) 0.40806(4) 0.68425(7) 0.01238(15) Uani 1 1 d . . . . .
C22 C 0.47016(10) 0.44797(5) 0.75259(8) 0.01644(18) Uani 1 1 d . . . . .
H22 H 0.521571 0.478113 0.764742 0.020 Uiso 1 1 calc R U . . .
C23 C 0.36645(10) 0.44312(5) 0.80342(9) 0.01883(19) Uani 1 1 d . . . . .
H23 H 0.347642 0.469637 0.851793 0.023 Uiso 1 1 calc R U . . .
C24 C 0.29097(10) 0.39960(5) 0.78322(8) 0.01796(19) Uani 1 1 d . . . . .
H24 H 0.220297 0.396947 0.817781 0.022 Uiso 1 1 calc R U . . .
C25 C 0.31635(9) 0.35946(5) 0.71314(8) 0.01491(17) Uani 1 1 d . . . . .
H25 H 0.262974 0.330315 0.698984 0.018 Uiso 1 1 calc R U . . .
C26 C 0.42148(8) 0.36316(4) 0.66460(7) 0.01199(15) Uani 1 1 d . . . . .
C31 C 0.71163(9) 0.41506(4) 0.66999(7) 0.01346(16) Uani 1 1 d . . . . .
C32 C 0.75536(10) 0.46245(5) 0.71412(9) 0.01825(19) Uani 1 1 d . . . . .
H32 H 0.708411 0.494575 0.717487 0.022 Uiso 1 1 calc R U . . .
C33 C 0.87027(11) 0.46193(5) 0.75362(9) 0.0223(2) Uani 1 1 d . . . . .
H33 H 0.901022 0.493592 0.786396 0.027 Uiso 1 1 calc R U . . .
C34 C 0.93966(10) 0.41554(5) 0.74532(9) 0.0209(2) Uani 1 1 d . . . . .
H34 H 1.017907 0.416154 0.771804 0.025 Uiso 1 1 calc R U . . .
C35 C 0.89714(9) 0.36786(5) 0.69886(8) 0.01628(18) Uani 1 1 d . . . . .
H35 H 0.945723 0.336465 0.692499 0.020 Uiso 1 1 calc R U . . .
C36 C 0.78139(9) 0.36774(4) 0.66215(7) 0.01308(16) Uani 1 1 d . . . . .
N4 N 0.47386(7) 0.26953(3) 0.45713(6) 0.01078(13) Uani 1 1 d . . . . .
C81 C 0.43745(9) 0.22417(4) 0.40801(7) 0.01313(16) Uani 1 1 d . . . . .
H81 H 0.477278 0.213755 0.350590 0.016 Uiso 1 1 calc R U . . .
C82 C 0.34493(9) 0.19197(4) 0.43698(8) 0.01535(17) Uani 1 1 d . . . . .
H82 H 0.321055 0.160455 0.400058 0.018 Uiso 1 1 calc R U . . .
C83 C 0.28800(9) 0.20710(4) 0.52170(8) 0.01547(17) Uani 1 1 d . . . . .
H83 H 0.223803 0.186030 0.543393 0.019 Uiso 1 1 calc R U . . .
C84 C 0.32524(9) 0.25298(4) 0.57426(8) 0.01408(16) Uani 1 1 d . . . . .
H84 H 0.287422 0.263449 0.632652 0.017 Uiso 1 1 calc R U . . .
C85 C 0.41895(8) 0.28378(4) 0.54070(7) 0.01105(15) Uani 1 1 d . . . . .
N5 N 0.73966(7) 0.27361(3) 0.46492(6) 0.01045(13) Uani 1 1 d . . . . .
C91 C 0.79146(9) 0.23217(4) 0.41690(8) 0.01387(16) Uani 1 1 d . . . . .
H91 H 0.768150 0.225551 0.349888 0.017 Uiso 1 1 calc R U . . .
C92 C 0.87695(9) 0.19879(4) 0.46047(8) 0.01665(18) Uani 1 1 d . . . . .
H92 H 0.913564 0.171054 0.423101 0.020 Uiso 1 1 calc R U . . .
C93 C 0.90835(10) 0.20640(5) 0.55933(9) 0.01732(18) Uani 1 1 d . . . . .
H93 H 0.965956 0.183661 0.591083 0.021 Uiso 1 1 calc R U . . .
C94 C 0.85422(9) 0.24775(4) 0.61097(8) 0.01541(17) Uani 1 1 d . . . . .
H94 H 0.871757 0.252827 0.679479 0.018 Uiso 1 1 calc R U . . .
C95 C 0.77384(8) 0.28175(4) 0.56127(7) 0.01161(15) Uani 1 1 d . . . . .
P2 P 0.74292(2) 0.38355(2) 0.33662(2) 0.00945(4) Uani 1 1 d . . . . .
C111 C 0.72980(9) 0.40443(4) 0.20610(7) 0.01208(15) Uani 1 1 d . . . . .
C112 C 0.82683(10) 0.42523(5) 0.15790(8) 0.01720(18) Uani 1 1 d . . . . .
H112 H 0.900451 0.428168 0.192585 0.021 Uiso 1 1 calc R U . . .
C113 C 0.81602(11) 0.44166(5) 0.05928(9) 0.0204(2) Uani 1 1 d . . . . .
H113 H 0.882490 0.455296 0.026957 0.025 Uiso 1 1 calc R U . . .
C114 C 0.70864(11) 0.43818(5) 0.00825(8) 0.0194(2) Uani 1 1 d . . . . .
H114 H 0.701858 0.448666 -0.059282 0.023 Uiso 1 1 calc R U . . .
C115 C 0.61107(10) 0.41929(5) 0.05627(8) 0.01670(18) Uani 1 1 d . . . . .
H115 H 0.537055 0.417823 0.021883 0.020 Uiso 1 1 calc R U . . .
C116 C 0.62112(9) 0.40244(4) 0.15488(7) 0.01308(16) Uani 1 1 d . . . . .
H116 H 0.553955 0.389600 0.187222 0.016 Uiso 1 1 calc R U . . .
C121 C 0.88937(8) 0.35338(4) 0.34799(7) 0.01178(15) Uani 1 1 d . . . . .
C122 C 0.93397(9) 0.32218(5) 0.27172(8) 0.01606(17) Uani 1 1 d . . . . .
H122 H 0.892210 0.320251 0.209814 0.019 Uiso 1 1 calc R U . . .
C123 C 1.03947(10) 0.29376(5) 0.28555(10) 0.0213(2) Uani 1 1 d . . . . .
H123 H 1.069232 0.272734 0.232987 0.026 Uiso 1 1 calc R U . . .
C124 C 1.10124(10) 0.29607(5) 0.37591(10) 0.0225(2) Uani 1 1 d . . . . .
H124 H 1.173653 0.277145 0.384892 0.027 Uiso 1 1 calc R U . . .
C125 C 1.05640(10) 0.32621(5) 0.45294(9) 0.0189(2) Uani 1 1 d . . . . .
H125 H 1.097570 0.327315 0.515182 0.023 Uiso 1 1 calc R U . . .
C126 C 0.95149(9) 0.35480(4) 0.43939(8) 0.01434(16) Uani 1 1 d . . . . .
H126 H 0.921651 0.375440 0.492403 0.017 Uiso 1 1 calc R U . . .
C131 C 0.75891(8) 0.45035(4) 0.39676(7) 0.01141(15) Uani 1 1 d . . . . .
C132 C 0.65901(9) 0.47429(4) 0.43475(8) 0.01326(16) Uani 1 1 d . . . . .
H132 H 0.585867 0.455751 0.428559 0.016 Uiso 1 1 calc R U . . .
C133 C 0.66585(9) 0.52509(4) 0.48160(8) 0.01583(17) Uani 1 1 d . . . . .
H133 H 0.597714 0.540727 0.508377 0.019 Uiso 1 1 calc R U . . .
C134 C 0.77155(10) 0.55299(4) 0.48941(9) 0.01756(18) Uani 1 1 d . . . . .
H134 H 0.776433 0.587241 0.522956 0.021 Uiso 1 1 calc R U . . .
C135 C 0.87060(10) 0.53065(5) 0.44790(9) 0.01834(19) Uani 1 1 d . . . . .
H135 H 0.942394 0.550434 0.450785 0.022 Uiso 1 1 calc R U . . .
C136 C 0.86491(9) 0.47946(4) 0.40218(8) 0.01573(17) Uani 1 1 d . . . . .
H136 H 0.932971 0.464229 0.374605 0.019 Uiso 1 1 calc R U . . .
C1S C 0.70238(12) 0.11688(5) 0.65075(10) 0.0238(2) Uani 1 1 d . . . . .
H1S1 H 0.748064 0.149319 0.673717 0.029 Uiso 1 1 calc R U . A 1
H1S2 H 0.662466 0.101111 0.707877 0.029 Uiso 1 1 calc R U . A 1
Cl1S Cl 0.7943(5) 0.0687(3) 0.6015(5) 0.0210(11) Uani 0.25(3) 1 d . . P B 1
Cl2S Cl 0.5999(8) 0.1360(12) 0.5595(6) 0.0476(18) Uani 0.25(3) 1 d . . P B 1
Cl5S Cl 0.6017(2) 0.14613(12) 0.56200(15) 0.0276(5) Uani 0.75(3) 1 d . . P B 2
Cl6S Cl 0.7903(3) 0.06599(14) 0.5959(3) 0.0353(5) Uani 0.75(3) 1 d . . P B 2

loop_
_atom_site_aniso_label
_atom_site_aniso_U_11
_atom_site_aniso_U_22
_atom_site_aniso_U_33
_atom_site_aniso_U_23
_atom_site_aniso_U_13
_atom_site_aniso_U_12
Ru1 0.00741(3) 0.00952(3) 0.00714(3) 0.00005(2) -0.00001(2) -0.00040(2)
Cl1 0.01083(8) 0.01391(9) 0.00904(8) -0.00118(7) 0.00007(7) 0.00021(7)
Cl2 0.01040(8) 0.01629(10) 0.01316(9) 0.00092(8) -0.00040(7) 0.00270(7)
P1 0.01005(9) 0.01094(10) 0.00802(9) -0.00042(8) 0.00039(7) -0.00081(7)
N1 0.0132(3) 0.0135(3) 0.0107(3) -0.0020(3) 0.0010(3) -0.0013(3)
N2 0.0121(3) 0.0132(3) 0.0098(3) -0.0012(3) 0.0031(3) -0.0018(3)
N3 0.0131(3) 0.0131(3) 0.0107(3) -0.0018(3) -0.0024(3) 0.0002(3)
C21 0.0138(4) 0.0127(4) 0.0108(4) 0.0000(3) 0.0012(3) 0.0015(3)
C22 0.0186(4) 0.0153(4) 0.0155(4) -0.0033(3) 0.0021(3) 0.0028(3)
C23 0.0212(5) 0.0188(5) 0.0168(4) -0.0035(4) 0.0045(4) 0.0059(4)
C24 0.0166(4) 0.0206(5) 0.0170(4) -0.0002(4) 0.0051(4) 0.0053(4)
C25 0.0140(4) 0.0169(4) 0.0140(4) 0.0009(3) 0.0031(3) 0.0017(3)
C26 0.0130(4) 0.0129(4) 0.0101(4) 0.0005(3) 0.0012(3) 0.0019(3)
C31 0.0143(4) 0.0153(4) 0.0108(4) -0.0025(3) 0.0007(3) -0.0022(3)
C32 0.0193(4) 0.0172(4) 0.0184(5) -0.0058(4) 0.0015(4) -0.0038(4)
C33 0.0208(5) 0.0237(5) 0.0221(5) -0.0082(4) -0.0011(4) -0.0078(4)
C34 0.0166(4) 0.0267(6) 0.0191(5) -0.0047(4) -0.0029(4) -0.0055(4)
C35 0.0147(4) 0.0213(5) 0.0126(4) -0.0014(3) -0.0021(3) -0.0021(3)
C36 0.0145(4) 0.0152(4) 0.0094(4) -0.0012(3) -0.0006(3) -0.0023(3)
N4 0.0109(3) 0.0117(3) 0.0097(3) 0.0002(3) 0.0004(2) -0.0010(3)
C81 0.0142(4) 0.0129(4) 0.0123(4) -0.0008(3) 0.0011(3) -0.0028(3)
C82 0.0171(4) 0.0138(4) 0.0152(4) -0.0002(3) 0.0011(3) -0.0047(3)
C83 0.0145(4) 0.0156(4) 0.0164(4) 0.0015(3) 0.0020(3) -0.0039(3)
C84 0.0138(4) 0.0150(4) 0.0136(4) 0.0012(3) 0.0035(3) -0.0022(3)
C85 0.0108(3) 0.0119(4) 0.0105(4) 0.0008(3) 0.0007(3) -0.0006(3)
N5 0.0105(3) 0.0105(3) 0.0102(3) 0.0003(3) -0.0007(2) -0.0007(2)
C91 0.0139(4) 0.0135(4) 0.0141(4) -0.0011(3) -0.0016(3) 0.0021(3)
C92 0.0164(4) 0.0140(4) 0.0192(5) -0.0017(3) -0.0043(3) 0.0039(3)
C93 0.0170(4) 0.0140(4) 0.0203(5) 0.0004(4) -0.0070(4) 0.0025(3)
C94 0.0169(4) 0.0148(4) 0.0141(4) 0.0011(3) -0.0057(3) 0.0014(3)
C95 0.0118(4) 0.0118(4) 0.0111(4) 0.0000(3) -0.0019(3) -0.0002(3)
P2 0.00843(9) 0.01044(10) 0.00949(9) -0.00004(8) 0.00054(7) -0.00068(7)
C111 0.0134(4) 0.0120(4) 0.0109(4) 0.0010(3) 0.0015(3) -0.0002(3)
C112 0.0164(4) 0.0191(5) 0.0164(4) 0.0031(4) 0.0038(3) -0.0016(3)
C113 0.0240(5) 0.0204(5) 0.0174(5) 0.0056(4) 0.0078(4) -0.0009(4)
C114 0.0295(5) 0.0169(5) 0.0121(4) 0.0034(3) 0.0036(4) 0.0016(4)
C115 0.0225(5) 0.0151(4) 0.0124(4) 0.0015(3) -0.0017(3) 0.0012(4)
C116 0.0153(4) 0.0124(4) 0.0115(4) 0.0005(3) -0.0001(3) -0.0001(3)
C121 0.0095(3) 0.0121(4) 0.0138(4) 0.0003(3) 0.0013(3) -0.0006(3)
C122 0.0142(4) 0.0176(4) 0.0164(4) -0.0014(3) 0.0010(3) 0.0023(3)
C123 0.0186(5) 0.0215(5) 0.0241(5) -0.0013(4) 0.0050(4) 0.0070(4)
C124 0.0148(4) 0.0232(5) 0.0293(6) 0.0046(5) 0.0002(4) 0.0059(4)
C125 0.0136(4) 0.0213(5) 0.0215(5) 0.0039(4) -0.0041(4) 0.0000(3)
C126 0.0124(4) 0.0154(4) 0.0151(4) 0.0003(3) -0.0009(3) -0.0011(3)
C131 0.0115(3) 0.0105(4) 0.0123(4) -0.0003(3) 0.0005(3) -0.0006(3)
C132 0.0122(4) 0.0129(4) 0.0147(4) 0.0009(3) 0.0014(3) -0.0001(3)
C133 0.0162(4) 0.0137(4) 0.0178(4) -0.0008(3) 0.0028(3) 0.0021(3)
C134 0.0206(5) 0.0119(4) 0.0200(5) -0.0026(3) -0.0012(4) -0.0001(3)
C135 0.0152(4) 0.0144(4) 0.0254(5) -0.0024(4) -0.0007(4) -0.0032(3)
C136 0.0120(4) 0.0145(4) 0.0207(5) -0.0024(4) 0.0015(3) -0.0017(3)
C1S 0.0270(6) 0.0227(5) 0.0217(5) 0.0022(4) 0.0017(4) -0.0003(4)
Cl1S 0.026(2) 0.0163(13) 0.0202(15) 0.0028(10) -0.0035(13) -0.0021(13)
Cl2S 0.0282(13) 0.075(5) 0.0392(18) -0.005(2) 0.0011(11) 0.007(2)
Cl5S 0.0213(4) 0.0392(8) 0.0224(5) 0.0064(4) 0.0011(3) 0.0061(3)
Cl6S 0.0520(12) 0.0198(5) 0.0347(8) -0.0008(4) 0.0097(7) 0.0076(6)

loop_
_atom_type_symbol
_atom_type_description
_atom_type_scat_dispersion_real
_atom_type_scat_dispersion_imag
_atom_type_scat_source
C C 0.0033 0.0016 'International Tables Vol C Tables 4.2.6.8 and 6.1.1.4'
H H 0.0000 0.0000 'International Tables Vol C Tables 4.2.6.8 and 6.1.1.4'
N N 0.0061 0.0033 'International Tables Vol C Tables 4.2.6.8 and 6.1.1.4'
P P 0.1023 0.0942 'International Tables Vol C Tables 4.2.6.8 and 6.1.1.4'
Cl Cl 0.1484 0.1585 'International Tables Vol C Tables 4.2.6.8 and 6.1.1.4'
Ru Ru -1.2594 0.8363 'International Tables Vol C Tables 4.2.6.8 and 6.1.1.4'

loop_
_geom_angle_atom_site_label_1
_geom_angle_atom_site_label_2
_geom_angle_atom_site_label_3
_geom_angle
N5 Ru1 P1 81.86(2)
N5 Ru1 N4 90.31(3)
P1 Ru1 N4 79.20(2)
N5 Ru1 P2 91.47(2)
P1 Ru1 P2 100.782(10)
N4 Ru1 P2 178.19(2)
N5 Ru1 Cl2 172.65(2)
P1 Ru1 Cl2 94.941(9)
N4 Ru1 Cl2 82.57(2)
P2 Ru1 Cl2 95.632(9)
N5 Ru1 Cl1 91.12(2)
P1 Ru1 Cl1 168.851(10)
N4 Ru1 Cl1 92.25(2)
P2 Ru1 Cl1 87.987(9)
Cl2 Ru1 Cl1 90.993(8)
N1 P1 N2 92.04(4)
N1 P1 N3 91.40(4)
N2 P1 N3 113.94(4)
N1 P1 Ru1 147.62(3)
N2 P1 Ru1 105.94(3)
N3 P1 Ru1 104.91(3)
C21 N1 C31 120.15(8)
C21 N1 P1 111.38(7)
C31 N1 P1 109.50(7)
C85 N2 C26 130.64(8)
C85 N2 P1 115.83(7)
C26 N2 P1 113.11(7)
C95 N3 C36 124.66(8)
C95 N3 P1 115.79(7)
C36 N3 P1 110.35(7)
C22 C21 C26 121.66(9)
C22 C21 N1 125.20(9)
C26 C21 N1 113.11(8)
C21 C22 C23 118.75(10)
C24 C23 C22 119.96(10)
C23 C24 C25 121.61(10)
C26 C25 C24 118.62(10)
C25 C26 C21 119.35(9)
C25 C26 N2 130.21(9)
C21 C26 N2 110.36(8)
C32 C31 C36 121.27(10)
C32 C31 N1 126.25(10)
C36 C31 N1 112.44(9)
C31 C32 C33 118.42(11)
C34 C33 C32 120.47(11)
C33 C34 C35 121.51(10)
C36 C35 C34 118.07(11)
C35 C36 C31 120.20(9)
C35 C36 N3 128.72(10)
C31 C36 N3 110.91(9)
C81 N4 C85 118.49(8)
C81 N4 Ru1 121.77(7)
C85 N4 Ru1 119.51(6)
N4 C81 C82 123.29(9)
C81 C82 C83 118.01(10)
C84 C83 C82 119.67(9)
C83 C84 C85 119.36(9)
N4 C85 N2 114.55(8)
N4 C85 C84 121.14(9)
N2 C85 C84 124.23(9)
C91 N5 C95 117.11(8)
C91 N5 Ru1 123.41(7)
C95 N5 Ru1 119.42(6)
N5 C91 C92 123.23(10)
C91 C92 C93 119.08(10)
C94 C93 C92 118.78(9)
C93 C94 C95 119.14(10)
N5 C95 C94 122.49(9)
N5 C95 N3 115.57(8)
C94 C95 N3 121.92(9)
C131 P2 C121 104.16(4)
C131 P2 C111 100.73(5)
C121 P2 C111 103.48(5)
C131 P2 Ru1 116.90(3)
C121 P2 Ru1 110.05(3)
C111 P2 Ru1 119.66(3)
C116 C111 C112 118.88(9)
C116 C111 P2 120.36(7)
C112 C111 P2 120.68(8)
C113 C112 C111 120.44(10)
C114 C113 C112 120.29(10)
C113 C114 C115 119.73(10)
C114 C115 C116 120.41(10)
C115 C116 C111 120.19(10)
C122 C121 C126 118.73(9)
C122 C121 P2 121.00(8)
C126 C121 P2 119.64(8)
C121 C122 C123 120.53(11)
C124 C123 C122 120.32(11)
C125 C124 C123 119.58(10)
C124 C125 C126 120.31(11)
C125 C126 C121 120.52(10)
C132 C131 C136 119.02(9)
C132 C131 P2 117.85(7)
C136 C131 P2 123.06(8)
C133 C132 C131 120.45(9)
C134 C133 C132 120.30(10)
C133 C134 C135 119.74(10)
C136 C135 C134 120.29(10)
C135 C136 C131 120.11(10)
Cl1S C1S Cl2S 108.1(6)
Cl6S C1S Cl5S 110.93(14)

loop_
_geom_bond_atom_site_label_1
_geom_bond_atom_site_label_2
_geom_bond_distance
Ru1 N5 2.1188(8)
Ru1 P1 2.1262(3)
Ru1 N4 2.1593(8)
Ru1 P2 2.3329(3)
Ru1 Cl2 2.4270(2)
Ru1 Cl1 2.4836(2)
P1 N1 1.7085(9)
P1 N2 1.7135(9)
P1 N3 1.7280(9)
N1 C21 1.4271(13)
N1 C31 1.4289(13)
N2 C85 1.3962(13)
N2 C26 1.4197(13)
N3 C95 1.4006(13)
N3 C36 1.4212(13)
C21 C22 1.3829(14)
C21 C26 1.4083(14)
C22 C23 1.3966(16)
C23 C24 1.3861(17)
C24 C25 1.4001(15)
C25 C26 1.3927(14)
C31 C32 1.3836(15)
C31 C36 1.4064(15)
C32 C33 1.3980(17)
C33 C34 1.3862(18)
C34 C35 1.3982(16)
C35 C36 1.3942(14)
N4 C81 1.3467(13)
N4 C85 1.3593(13)
C81 C82 1.3837(14)
C82 C83 1.3896(15)
C83 C84 1.3827(15)
C84 C85 1.3962(14)
N5 C91 1.3488(13)
N5 C95 1.3626(13)
C91 C92 1.3846(14)
C92 C93 1.3856(16)
C93 C94 1.3844(16)
C94 C95 1.3905(14)
P2 C131 1.8246(10)
P2 C121 1.8271(10)
P2 C111 1.8403(10)
C111 C116 1.3993(14)
C111 C112 1.4013(14)
C112 C113 1.3954(16)
C113 C114 1.3869(18)
C114 C115 1.3890(16)
C115 C116 1.3979(15)
C121 C122 1.3938(15)
C121 C126 1.4039(14)
C122 C123 1.3952(15)
C123 C124 1.3905(18)
C124 C125 1.3890(18)
C125 C126 1.3911(15)
C131 C132 1.3959(14)
C131 C136 1.4017(14)
C132 C133 1.3906(15)
C133 C134 1.3851(15)
C134 C135 1.3921(16)
C135 C136 1.3917(15)
C1S Cl1S 1.725(8)
C1S Cl2S 1.733(9)
C1S Cl6S 1.774(4)
C1S Cl5S 1.780(2)

loop_
_geom_torsion_atom_site_label_1
_geom_torsion_atom_site_label_2
_geom_torsion_atom_site_label_3
_geom_torsion_atom_site_label_4
_geom_torsion
N2 P1 N1 C21 0.00(7)
N3 P1 N1 C21 -114.02(7)
Ru1 P1 N1 C21 124.70(7)
N2 P1 N1 C31 135.30(7)
N3 P1 N1 C31 21.28(7)
Ru1 P1 N1 C31 -100.01(8)
N1 P1 N2 C85 173.70(8)
N3 P1 N2 C85 -93.86(8)
Ru1 P1 N2 C85 20.95(8)
N1 P1 N2 C26 0.37(7)
N3 P1 N2 C26 92.81(8)
Ru1 P1 N2 C26 -152.38(6)
N1 P1 N3 C95 -168.99(8)
N2 P1 N3 C95 98.15(8)
Ru1 P1 N3 C95 -17.26(8)
N1 P1 N3 C36 -20.47(7)
N2 P1 N3 C36 -113.32(7)
Ru1 P1 N3 C36 131.26(6)
C31 N1 C21 C22 51.58(14)
P1 N1 C21 C22 -178.49(9)
C31 N1 C21 C26 -130.31(10)
P1 N1 C21 C26 -0.38(11)
C26 C21 C22 C23 0.33(16)
N1 C21 C22 C23 178.30(10)
C21 C22 C23 C24 -1.51(17)
C22 C23 C24 C25 0.64(18)
C23 C24 C25 C26 1.42(17)
C24 C25 C26 C21 -2.56(15)
C24 C25 C26 N2 -179.00(10)
C22 C21 C26 C25 1.73(15)
N1 C21 C26 C25 -176.46(9)
C22 C21 C26 N2 178.83(9)
N1 C21 C26 N2 0.64(12)
C85 N2 C26 C25 3.97(18)
P1 N2 C26 C25 176.05(9)
C85 N2 C26 C21 -172.72(10)
P1 N2 C26 C21 -0.64(10)
C21 N1 C31 C32 -68.68(14)
P1 N1 C31 C32 160.57(9)
C21 N1 C31 C36 113.62(10)
P1 N1 C31 C36 -17.13(10)
C36 C31 C32 C33 -1.78(17)
N1 C31 C32 C33 -179.30(10)
C31 C32 C33 C34 2.32(18)
C32 C33 C34 C35 -0.90(19)
C33 C34 C35 C36 -1.08(18)
C34 C35 C36 C31 1.61(16)
C34 C35 C36 N3 176.44(10)
C32 C31 C36 C35 -0.19(16)
N1 C31 C36 C35 177.64(9)
C32 C31 C36 N3 -175.87(10)
N1 C31 C36 N3 1.96(12)
C95 N3 C36 C35 -16.12(17)
P1 N3 C36 C35 -161.26(9)
C95 N3 C36 C31 159.09(9)
P1 N3 C36 C31 13.96(10)
C85 N4 C81 C82 1.62(15)
Ru1 N4 C81 C82 -172.93(8)
N4 C81 C82 C83 -0.74(16)
C81 C82 C83 C84 -0.42(16)
C82 C83 C84 C85 0.66(16)
C81 N4 C85 N2 175.73(9)
Ru1 N4 C85 N2 -9.60(11)
C81 N4 C85 C84 -1.34(14)
Ru1 N4 C85 C84 173.34(7)
C26 N2 C85 N4 163.76(9)
P1 N2 C85 N4 -8.14(11)
C26 N2 C85 C84 -19.27(16)
P1 N2 C85 C84 168.83(8)
C83 C84 C85 N4 0.23(15)
C83 C84 C85 N2 -176.55(10)
C95 N5 C91 C92 -0.73(15)
Ru1 N5 C91 C92 -178.22(8)
N5 C91 C92 C93 2.72(17)
C91 C92 C93 C94 -0.91(17)
C92 C93 C94 C95 -2.65(16)
C91 N5 C95 C94 -3.08(14)
Ru1 N5 C95 C94 174.51(8)
C91 N5 C95 N3 178.57(9)
Ru1 N5 C95 N3 -3.85(11)
C93 C94 C95 N5 4.81(16)
C93 C94 C95 N3 -176.93(10)
C36 N3 C95 N5 -129.22(10)
P1 N3 C95 N5 14.26(11)
C36 N3 C95 C94 52.42(14)
P1 N3 C95 C94 -164.11(8)
C131 P2 C111 C116 -105.74(9)
C121 P2 C111 C116 146.71(8)
Ru1 P2 C111 C116 23.88(10)
C131 P2 C111 C112 70.90(9)
C121 P2 C111 C112 -36.65(10)
Ru1 P2 C111 C112 -159.47(7)
C116 C111 C112 C113 -2.47(16)
P2 C111 C112 C113 -179.17(9)
C111 C112 C113 C114 0.77(18)
C112 C113 C114 C115 1.32(18)
C113 C114 C115 C116 -1.68(17)
C114 C115 C116 C111 -0.05(16)
C112 C111 C116 C115 2.11(15)
P2 C111 C116 C115 178.81(8)
C131 P2 C121 C122 -142.25(9)
C111 P2 C121 C122 -37.31(10)
Ru1 P2 C121 C122 91.68(9)
C131 P2 C121 C126 46.93(9)
C111 P2 C121 C126 151.88(8)
Ru1 P2 C121 C126 -79.14(8)
C126 C121 C122 C123 -1.17(16)
P2 C121 C122 C123 -172.07(9)
C121 C122 C123 C124 0.25(18)
C122 C123 C124 C125 0.96(19)
C123 C124 C125 C126 -1.21(18)
C124 C125 C126 C121 0.28(17)
C122 C121 C126 C125 0.91(15)
P2 C121 C126 C125 171.94(8)
C121 P2 C131 C132 -155.46(8)
C111 P2 C131 C132 97.54(8)
Ru1 P2 C131 C132 -33.83(9)
C121 P2 C131 C136 27.63(10)
C111 P2 C131 C136 -79.37(9)
Ru1 P2 C131 C136 149.26(8)
C136 C131 C132 C133 -3.12(15)
P2 C131 C132 C133 179.84(8)
C131 C132 C133 C134 1.24(16)
C132 C133 C134 C135 1.64(17)
C133 C134 C135 C136 -2.60(18)
C134 C135 C136 C131 0.68(18)
C132 C131 C136 C135 2.16(16)
P2 C131 C136 C135 179.03(9)
